data_2237044
loop_
_publ_author_name
'Imhof, Wolfgang'

_publ_section_title
;
 Bis{2-[(phenylimino)methyl]-1<i>H</i>-pyrrol-1-ido}palladium(II)
;
_journal_coeditor_code SU2533
_journal_issue 12
_journal_name_full 'Acta Crystallographica Section E'
_journal_page_first m1567
_journal_paper_doi 10.1107/S1600536812048143
_journal_volume 68
_journal_year 2012
_chemical_formula_iupac '[Pd (C11 H9 N2)2]'
_chemical_formula_moiety 'C22 H18 N4 Pd'
_chemical_formula_sum 'C22 H18 N4 Pd'
_chemical_formula_weight 444.80
_chemical_name_systematic
;
Bis{2-[(phenylimino)methyl]-1<i>H</i>-pyrrol-1-ido}palladium(II)
;
_space_group_IT_number 14
_symmetry_cell_setting monoclinic
_symmetry_space_group_name_Hall '-P 2ybc'
_symmetry_space_group_name_H-M 'P 1 21/c 1'
_atom_sites_solution_hydrogens geom
_atom_sites_solution_primary direct
_atom_sites_solution_secondary difmap
_audit_creation_method SHELXL-97
_cell_angle_alpha 90.00
_cell_angle_beta 93.044(2)
_cell_angle_gamma 90.00
_cell_formula_units_Z 2
_cell_length_a 10.5634(4)
_cell_length_b 10.6480(6)
_cell_length_c 8.0560(7)
_cell_measurement_reflns_used 3903
_cell_measurement_temperature 183(2)
_cell_measurement_theta_max 27.47
_cell_measurement_theta_min 2.72
_cell_volume 904.85(10)
_computing_cell_refinement 'DENZO (Otwinowski & Minor, 1997)'
_computing_data_collection 'COLLECT (Nonius, 1998)'
_computing_data_reduction 'DENZO (Otwinowski & Minor, 1997)'
_computing_molecular_graphics 'ORTEP-3 (Farrugia, 2012)'
_computing_publication_material 'publCIF (Westrip, 2010)'
_computing_structure_refinement 'SHELXL97 (Sheldrick, 2008)'
_computing_structure_solution 'SHELXS97 (Sheldrick, 2008)'
_diffrn_ambient_temperature 183(2)
_diffrn_measured_fraction_theta_full 0.972
_diffrn_measured_fraction_theta_max 0.972
_diffrn_measurement_device_type 'Nonius KappaCCD'
_diffrn_measurement_method 'phi-scan, omega-scan'
_diffrn_radiation_monochromator graphite
_diffrn_radiation_source 'fine-focus sealed tube'
_diffrn_radiation_type MoK\a
_diffrn_radiation_wavelength 0.71073
_diffrn_reflns_av_R_equivalents 0.0347
_diffrn_reflns_av_sigmaI/netI 0.0543
_diffrn_reflns_limit_h_max 13
_diffrn_reflns_limit_h_min -13
_diffrn_reflns_limit_k_max 13
_diffrn_reflns_limit_k_min -13
_diffrn_reflns_limit_l_max 10
_diffrn_reflns_limit_l_min 0
_diffrn_reflns_number 3903
_diffrn_reflns_theta_full 27.47
_diffrn_reflns_theta_max 27.47
_diffrn_reflns_theta_min 2.72
_exptl_absorpt_coefficient_mu 1.039
_exptl_absorpt_correction_type none
_exptl_crystal_colour yellow
_exptl_crystal_density_diffrn 1.633
_exptl_crystal_density_method 'not measured'
_exptl_crystal_description plate
_exptl_crystal_F_000 448
_exptl_crystal_size_max 0.6
_exptl_crystal_size_mid 0.1
_exptl_crystal_size_min 0.02
_refine_diff_density_max 0.311
_refine_diff_density_min -0.753
_refine_ls_extinction_method none
_refine_ls_goodness_of_fit_ref 0.995
_refine_ls_hydrogen_treatment constr
_refine_ls_matrix_type full
_refine_ls_number_parameters 124
_refine_ls_number_reflns 2018
_refine_ls_number_restraints 0
_refine_ls_restrained_S_all 0.995
_refine_ls_R_factor_all 0.0562
_refine_ls_R_factor_gt 0.0317
_refine_ls_shift/su_max 0.000
_refine_ls_shift/su_mean 0.000
_refine_ls_structure_factor_coef Fsqd
_refine_ls_weighting_details 'calc w=1/[\s^2^(Fo^2^)+(0.0376P)^2^+] where P=(Fo^2^+2Fc^2^)/3'
_refine_ls_weighting_scheme calc
_refine_ls_wR_factor_gt 0.0697
_refine_ls_wR_factor_ref 0.0781
_reflns_number_gt 1464
_reflns_number_total 2018
_reflns_threshold_expression I>2sigma(I)
_cod_data_source_file su2533.cif
_cod_data_source_block I
_cod_original_sg_symbol_H-M 'P 21/c'
_cod_database_code 2237044
_cod_database_fobs_code 2237044

loop_
_symmetry_equiv_pos_as_xyz
'x, y, z'
'-x, y+1/2, -z+1/2'
'-x, -y, -z'
'x, -y-1/2, z-1/2'

loop_
_atom_site_type_symbol
_atom_site_label
_atom_site_fract_x
_atom_site_fract_y
_atom_site_fract_z
_atom_site_U_iso_or_equiv
_atom_site_adp_type
_atom_site_calc_flag
_atom_site_refinement_flags
_atom_site_occupancy
_atom_site_symmetry_multiplicity
Pd Pd1 0.5000 0.5000 0.0000 0.02321(12) Uani d S 1 2
N N1 0.6789(2) 0.5646(2) 0.0414(3) 0.0262(6) Uani d . 1 1
C C1 0.7967(3) 0.5447(3) -0.0074(4) 0.0312(7) Uani d . 1 1
H H1 0.8188 0.4863 -0.0902 0.037 Uiso calc R 1 1
C C2 0.8824(3) 0.6229(3) 0.0821(4) 0.0315(7) Uani d . 1 1
H H2 0.9714 0.6268 0.0707 0.038 Uiso calc R 1 1
C C3 0.8136(3) 0.6933(3) 0.1901(4) 0.0321(7) Uani d . 1 1
H H3 0.8457 0.7552 0.2662 0.038 Uiso calc R 1 1
C C4 0.6880(3) 0.6555(3) 0.1652(3) 0.0285(7) Uani d . 1 1
C C5 0.5768(3) 0.6762(3) 0.2483(3) 0.0299(7) Uani d . 1 1
H H5 0.5744 0.7365 0.3349 0.036 Uiso calc R 1 1
N N2 0.4762(2) 0.6101(2) 0.2034(3) 0.0270(6) Uani d . 1 1
C C6 0.3624(3) 0.6222(3) 0.2888(3) 0.0280(7) Uani d . 1 1
C C7 0.3223(3) 0.5215(3) 0.3841(4) 0.0339(8) Uani d . 1 1
H H7 0.3735 0.4486 0.3975 0.041 Uiso calc R 1 1
C C8 0.2079(4) 0.5286(3) 0.4586(4) 0.0385(8) Uani d . 1 1
H H8 0.1811 0.4606 0.5245 0.046 Uiso calc R 1 1
C C9 0.1314(3) 0.6348(3) 0.4379(4) 0.0395(8) Uani d . 1 1
H H9 0.0511 0.6382 0.4858 0.047 Uiso calc R 1 1
C C10 0.1739(3) 0.7353(3) 0.3466(4) 0.0363(8) Uani d . 1 1
H H10 0.1232 0.8088 0.3350 0.044 Uiso calc R 1 1
C C11 0.2885(3) 0.7303(3) 0.2724(3) 0.0300(7) Uani d . 1 1
H H11 0.3168 0.8000 0.2107 0.036 Uiso calc R 1 1

loop_
_atom_site_aniso_label
_atom_site_aniso_U_11
_atom_site_aniso_U_22
_atom_site_aniso_U_33
_atom_site_aniso_U_12
_atom_site_aniso_U_13
_atom_site_aniso_U_23
Pd1 0.02423(19) 0.02118(18) 0.02387(18) -0.00028(14) -0.00192(12) -0.00276(13)
N1 0.0275(14) 0.0234(14) 0.0274(12) -0.0012(11) -0.0018(11) 0.0008(10)
C1 0.0302(18) 0.0304(15) 0.0328(16) 0.0010(14) -0.0002(14) 0.0008(13)
C2 0.0240(16) 0.0340(17) 0.0361(16) -0.0078(14) -0.0021(14) 0.0057(13)
C3 0.0318(18) 0.0316(18) 0.0319(16) -0.0076(14) -0.0064(14) -0.0004(13)
C4 0.0356(18) 0.0226(15) 0.0268(14) -0.0029(13) -0.0027(14) -0.0022(12)
C5 0.0338(18) 0.0272(16) 0.0283(15) -0.0008(13) -0.0029(14) -0.0042(12)
N2 0.0290(14) 0.0246(13) 0.0271(13) 0.0011(11) -0.0009(11) -0.0037(10)
C6 0.0286(16) 0.0311(17) 0.0238(14) -0.0030(13) -0.0024(13) -0.0076(12)
C7 0.0372(19) 0.035(2) 0.0297(16) 0.0033(14) 0.0008(14) 0.0003(12)
C8 0.045(2) 0.039(2) 0.0308(17) -0.0062(15) 0.0028(16) 0.0030(13)
C9 0.0298(18) 0.055(2) 0.0340(16) -0.0047(16) 0.0056(14) -0.0123(15)
C10 0.0348(19) 0.039(2) 0.0351(17) 0.0095(15) -0.0014(15) -0.0080(14)
C11 0.0339(18) 0.0276(17) 0.0281(15) 0.0026(14) -0.0020(14) -0.0035(12)

loop_
_atom_type_symbol
_atom_type_description
_atom_type_scat_dispersion_real
_atom_type_scat_dispersion_imag
_atom_type_scat_source
C C 0.0033 0.0016 'International Tables Vol C Tables 4.2.6.8 and 6.1.1.4'
H H 0.0000 0.0000 'International Tables Vol C Tables 4.2.6.8 and 6.1.1.4'
N N 0.0061 0.0033 'International Tables Vol C Tables 4.2.6.8 and 6.1.1.4'
Pd Pd -0.9988 1.0072 'International Tables Vol C Tables 4.2.6.8 and 6.1.1.4'

loop_
_geom_angle_atom_site_label_1
_geom_angle_atom_site_label_2
_geom_angle_atom_site_label_3
_geom_angle_site_symmetry_1
_geom_angle_site_symmetry_3
_geom_angle
N1 Pd1 N1 . 3_665 180.0
N1 Pd1 N2 . . 80.00(9)
N1 Pd1 N2 3_665 . 100.00(9)
N1 Pd1 N2 . 3_665 100.00(9)
N1 Pd1 N2 3_665 3_665 80.00(9)
N2 Pd1 N2 . 3_665 180.0
C1 N1 C4 . . 106.9(3)
C1 N1 Pd1 . . 140.5(2)
C4 N1 Pd1 . . 112.6(2)
N1 C1 C2 . . 109.8(3)
N1 C1 H1 . . 125.1
C2 C1 H1 . . 125.1
C3 C2 C1 . . 107.4(3)
C3 C2 H2 . . 126.3
C1 C2 H2 . . 126.3
C2 C3 C4 . . 106.3(3)
C2 C3 H3 . . 126.8
C4 C3 H3 . . 126.8
N1 C4 C3 . . 109.5(3)
N1 C4 C5 . . 115.2(3)
C3 C4 C5 . . 134.7(3)
N2 C5 C4 . . 118.2(3)
N2 C5 H5 . . 120.9
C4 C5 H5 . . 120.9
C5 N2 C6 . . 120.8(2)
C5 N2 Pd1 . . 113.4(2)
C6 N2 Pd1 . . 125.75(18)
C11 C6 C7 . . 120.1(3)
C11 C6 N2 . . 120.9(3)
C7 C6 N2 . . 119.0(3)
C8 C7 C6 . . 119.7(3)
C8 C7 H7 . . 120.1
C6 C7 H7 . . 120.1
C9 C8 C7 . . 120.5(3)
C9 C8 H8 . . 119.7
C7 C8 H8 . . 119.7
C10 C9 C8 . . 119.1(3)
C10 C9 H9 . . 120.4
C8 C9 H9 . . 120.4
C9 C10 C11 . . 121.1(3)
C9 C10 H10 . . 119.4
C11 C10 H10 . . 119.4
C6 C11 C10 . . 119.4(3)
C6 C11 H11 . . 120.3
C10 C11 H11 . . 120.3

loop_
_geom_bond_atom_site_label_1
_geom_bond_atom_site_label_2
_geom_bond_site_symmetry_2
_geom_bond_distance
Pd1 N1 . 2.022(2)
Pd1 N1 3_665 2.022(2)
Pd1 N2 . 2.041(2)
Pd1 N2 3_665 2.041(2)
N1 C1 . 1.342(4)
N1 C4 . 1.389(3)
C1 C2 . 1.401(4)
C1 H1 . 0.9500
C2 C3 . 1.384(4)
C2 H2 . 0.9500
C3 C4 . 1.391(4)
C3 H3 . 0.9500
C4 C5 . 1.400(4)
C5 N2 . 1.310(4)
C5 H5 . 0.9500
N2 C6 . 1.422(4)
C6 C11 . 1.393(4)
C6 C7 . 1.398(4)
C7 C8 . 1.379(5)
C7 H7 . 0.9500
C8 C9 . 1.395(5)
C8 H8 . 0.9500
C9 C10 . 1.387(5)
C9 H9 . 0.9500
C10 C11 . 1.379(4)
C10 H10 . 0.9500
C11 H11 . 0.9500
